data_7701914
loop_
_publ_author_name
'Sun, Ai-Huan'
'Wei, Qi'
'Fu, Ai-Ping'
'Han, Song-De'
'Li, Jin-Hua'
'Wang, Guo-Ming'

_publ_section_title
;
 Syntheses, structures and efficient visible light-driven photocatalytic
 properties of layered cuprous halides based on two types of building
 units.
;
_journal_issue 20
_journal_name_full 'Dalton transactions (Cambridge, England : 2003)'
_journal_page_first 6965
_journal_page_last 6972
_journal_paper_doi 10.1039/c7dt04733a
_journal_volume 47
_journal_year 2018
_chemical_formula_sum 'C21 H21 Cu5 I8 N6'
_chemical_formula_weight 1690.34
_space_group_crystal_system monoclinic
_space_group_IT_number 14
_space_group_name_Hall '-P 2yn'
_space_group_name_H-M_alt 'P 1 21/n 1'
_symmetry_space_group_name_Hall '-P 2yn'
_symmetry_space_group_name_H-M 'P 1 21/n 1'
_atom_sites_solution_hydrogens geom
_audit_creation_method SHELXL-2016/6
_audit_update_record
;
2018-04-05 deposited with the CCDC.
2018-05-04 downloaded from the CCDC.
;
_cell_angle_alpha 90
_cell_angle_beta 100.412(5)
_cell_angle_gamma 90
_cell_formula_units_Z 4
_cell_length_a 14.1195(8)
_cell_length_b 14.7456(9)
_cell_length_c 17.6202(10)
_cell_measurement_reflns_used 5893
_cell_measurement_temperature 293(2)
_cell_measurement_theta_max 30.8300
_cell_measurement_theta_min 2.7550
_cell_volume 3608.1(4)
_computing_cell_refinement 'CrysAlisPro 1.171.39.16b (Rigaku OD, 2015)'
_computing_data_collection 'CrysAlisPro 1.171.39.16b (Rigaku OD, 2015)'
_computing_data_reduction 'CrysAlisPro 1.171.39.16b (Rigaku OD, 2015)'
_computing_molecular_graphics 'DIAMOND (Brandenburg, 1999)'
_computing_publication_material 'SHELXL-2016/6 (Sheldrick, 2016)'
_computing_structure_refinement 'SHELXL-2016/6 (Sheldrick, 2016)'
_computing_structure_solution 'SHELXL-2016/6 (Sheldrick, 2016)'
_diffrn_ambient_temperature 293(2)
_diffrn_measured_fraction_theta_full 0.999
_diffrn_measured_fraction_theta_max 0.999
_diffrn_measurement_device_type 'XtaLAB Mini (ROW)'
_diffrn_radiation_type MoK\a
_diffrn_radiation_wavelength 0.71073
_diffrn_reflns_av_R_equivalents 0.0309
_diffrn_reflns_av_unetI/netI 0.0475
_diffrn_reflns_Laue_measured_fraction_full 0.999
_diffrn_reflns_Laue_measured_fraction_max 0.999
_diffrn_reflns_limit_h_max 13
_diffrn_reflns_limit_h_min -16
_diffrn_reflns_limit_k_max 17
_diffrn_reflns_limit_k_min -12
_diffrn_reflns_limit_l_max 20
_diffrn_reflns_limit_l_min -10
_diffrn_reflns_number 12336
_diffrn_reflns_point_group_measured_fraction_full 0.999
_diffrn_reflns_point_group_measured_fraction_max 0.999
_diffrn_reflns_theta_full 25.008
_diffrn_reflns_theta_max 25.008
_diffrn_reflns_theta_min 2.726
_exptl_absorpt_coefficient_mu 9.768
_exptl_absorpt_correction_T_max 0.142
_exptl_absorpt_correction_T_min 0.122
_exptl_absorpt_correction_type multi-scan
_exptl_absorpt_process_details
;
CrysAlisPro 1.171.39.16b (Rigaku Oxford Diffraction, 2015)
Empirical absorption correction using spherical harmonics,
 implemented in SCALE3 ABSPACK scaling algorithm.
;
_exptl_crystal_colour black
_exptl_crystal_density_diffrn 3.112
_exptl_crystal_description blcok
_exptl_crystal_F_000 3032
_exptl_crystal_size_max 0.23
_exptl_crystal_size_mid 0.21
_exptl_crystal_size_min 0.20
_refine_diff_density_max 1.176
_refine_diff_density_min -1.692
_refine_diff_density_rms 0.207
_refine_ls_extinction_method none
_refine_ls_goodness_of_fit_ref 1.086
_refine_ls_hydrogen_treatment constr
_refine_ls_matrix_type full
_refine_ls_number_parameters 364
_refine_ls_number_reflns 6344
_refine_ls_number_restraints 0
_refine_ls_restrained_S_all 1.086
_refine_ls_R_factor_all 0.0472
_refine_ls_R_factor_gt 0.0353
_refine_ls_shift/su_max 0.003
_refine_ls_shift/su_mean 0.000
_refine_ls_structure_factor_coef Fsqd
_refine_ls_weighting_details 'w=1/[\s^2^(Fo^2^)+(0.0440P)^2^] where P=(Fo^2^+2Fc^2^)/3'
_refine_ls_weighting_scheme calc
_refine_ls_wR_factor_gt 0.0911
_refine_ls_wR_factor_ref 0.0985
_reflns_Friedel_coverage 0.000
_reflns_number_gt 5217
_reflns_number_total 6344
_reflns_threshold_expression 'I > 2\s(I)'
_cod_data_source_file c7dt04733a2.cif
_cod_data_source_block 1
_cod_database_code 7701914
_shelx_shelxl_version_number 2016/6
_shelx_space_group_comment
;
The symmetry employed for this shelxl refinement is uniquely defined
by the following loop, which should always be used as a source of
symmetry information in preference to the above space-group names.
They are only intended as comments.
;

loop_
_space_group_symop_operation_xyz
'x, y, z'
'-x+1/2, y+1/2, -z+1/2'
'-x, -y, -z'
'x-1/2, -y-1/2, z-1/2'

loop_
_atom_site_label
_atom_site_type_symbol
_atom_site_fract_x
_atom_site_fract_y
_atom_site_fract_z
_atom_site_U_iso_or_equiv
_atom_site_adp_type
_atom_site_occupancy
_atom_site_site_symmetry_order
_atom_site_calc_flag
_atom_site_refinement_flags_posn
_atom_site_refinement_flags_adp
C1 C 0.1378(6) 0.9179(6) -0.1501(5) 0.039(2) Uani 1 1 d . .
H1 H 0.076325 0.937233 -0.145731 0.046 Uiso 1 1 calc R U
C2 C 0.2128(5) 0.9281(5) -0.0890(4) 0.0288(16) Uani 1 1 d . .
H2 H 0.202569 0.953969 -0.043025 0.035 Uiso 1 1 calc R U
C3 C 0.3049(5) 0.8990(5) -0.0971(4) 0.0257(15) Uani 1 1 d . .
C4 C 0.3167(6) 0.8633(6) -0.1667(5) 0.039(2) Uani 1 1 d . .
H4 H 0.377400 0.844802 -0.173832 0.047 Uiso 1 1 calc R U
C5 C 0.2408(6) 0.8548(6) -0.2245(5) 0.043(2) Uani 1 1 d . .
H5 H 0.249357 0.830846 -0.271651 0.052 Uiso 1 1 calc R U
C6 C 0.3412(6) 1.0086(5) 0.2588(5) 0.0365(19) Uani 1 1 d . .
H6 H 0.284091 1.034483 0.267705 0.044 Uiso 1 1 calc R U
C7 C 0.3510(6) 0.9870(5) 0.1852(4) 0.0328(18) Uani 1 1 d . .
H7 H 0.300308 0.996835 0.144442 0.039 Uiso 1 1 calc R U
C8 C 0.4367(5) 0.9504(5) 0.1715(4) 0.0299(17) Uani 1 1 d . .
C9 C 0.5094(6) 0.9392(5) 0.2332(5) 0.0368(19) Uani 1 1 d . .
H9 H 0.568324 0.916537 0.225195 0.044 Uiso 1 1 calc R U
C10 C 0.4979(6) 0.9606(6) 0.3062(5) 0.044(2) Uani 1 1 d . .
H10 H 0.548174 0.952945 0.347791 0.052 Uiso 1 1 calc R U
C11 C 0.8072(6) 0.8243(6) 0.0395(5) 0.040(2) Uani 1 1 d . .
H11 H 0.861438 0.826614 0.078305 0.048 Uiso 1 1 calc R U
C12 C 0.7196(6) 0.8497(5) 0.0548(5) 0.0353(18) Uani 1 1 d . .
H12 H 0.714819 0.871135 0.103651 0.042 Uiso 1 1 calc R U
C13 C 0.6392(5) 0.8441(5) -0.0009(4) 0.0255(15) Uani 1 1 d . .
C14 C 0.6477(5) 0.8114(6) -0.0732(5) 0.0375(19) Uani 1 1 d . .
H14 H 0.594149 0.806029 -0.112310 0.045 Uiso 1 1 calc R U
C15 C 0.7376(6) 0.7875(6) -0.0851(5) 0.040(2) Uani 1 1 d . .
H15 H 0.744330 0.764450 -0.133015 0.048 Uiso 1 1 calc R U
C16 C 0.3879(5) 0.9020(5) -0.0317(4) 0.0270(16) Uani 1 1 d . .
C17 C 0.4493(5) 0.9222(5) 0.0934(4) 0.0275(16) Uani 1 1 d . .
C18 C 0.5434(5) 0.8727(4) 0.0130(4) 0.0251(16) Uani 1 1 d . .
C19 C 0.0713(7) 0.8687(7) -0.2817(6) 0.065(3) Uani 1 1 d . .
H19A H 0.053672 0.805779 -0.286380 0.097 Uiso 1 1 calc R U
H19B H 0.091237 0.888603 -0.328215 0.097 Uiso 1 1 calc R U
H19C H 0.016918 0.903849 -0.273235 0.097 Uiso 1 1 calc R U
C20 C 0.4017(8) 1.0157(7) 0.3970(5) 0.056(3) Uani 1 1 d . .
H20A H 0.349632 1.057860 0.396114 0.084 Uiso 1 1 calc R U
H20B H 0.460399 1.042491 0.423523 0.084 Uiso 1 1 calc R U
H20C H 0.388508 0.961435 0.423319 0.084 Uiso 1 1 calc R U
C21 C 0.9115(6) 0.7700(7) -0.0440(6) 0.055(3) Uani 1 1 d . .
H21A H 0.907920 0.752584 -0.096963 0.082 Uiso 1 1 calc R U
H21B H 0.934951 0.719982 -0.011088 0.082 Uiso 1 1 calc R U
H21C H 0.954579 0.820574 -0.032534 0.082 Uiso 1 1 calc R U
Cu1 Cu 0.53229(8) 0.35118(7) 0.22706(7) 0.0446(3) Uani 1 1 d . .
Cu2 Cu 0.40554(8) 0.46453(7) 0.01500(7) 0.0504(3) Uani 1 1 d . .
Cu3 Cu 0.29052(7) 0.58703(7) -0.07310(6) 0.0409(3) Uani 1 1 d . .
Cu4 Cu 0.18010(8) 0.78635(8) 0.08220(6) 0.0477(3) Uani 1 1 d . .
Cu5 Cu 0.12902(8) 0.82833(8) 0.21188(6) 0.0447(3) Uani 1 1 d . .
I1 I 0.50705(4) 0.20662(4) 0.29769(4) 0.04985(18) Uani 1 1 d . .
I2 I 0.38062(4) 0.43507(4) 0.16610(3) 0.04269(16) Uani 1 1 d . .
I3 I 0.23680(4) 0.41880(3) -0.06158(3) 0.03615(14) Uani 1 1 d . .
I4 I 0.45401(3) 0.63967(3) 0.01131(3) 0.03359(14) Uani 1 1 d . .
I5 I 0.29650(4) 0.60896(4) -0.22260(3) 0.03763(15) Uani 1 1 d . .
I6 I 0.15397(4) 0.69714(3) -0.04091(3) 0.03621(14) Uani 1 1 d . .
I7 I 0.29429(4) 0.74229(4) 0.20758(3) 0.03937(15) Uani 1 1 d . .
I8 I 0.08751(4) 0.93911(4) 0.09097(3) 0.03730(15) Uani 1 1 d . .
N1 N 0.1529(5) 0.8809(4) -0.2146(4) 0.0356(16) Uani 1 1 d . .
N2 N 0.4116(5) 0.9933(4) 0.3170(4) 0.0361(16) Uani 1 1 d . .
N3 N 0.8152(4) 0.7960(4) -0.0310(4) 0.0341(15) Uani 1 1 d . .
N4 N 0.3714(4) 0.9268(4) 0.0377(4) 0.0288(14) Uani 1 1 d . .
N5 N 0.5352(4) 0.8946(4) 0.0847(4) 0.0295(14) Uani 1 1 d . .
N6 N 0.4716(4) 0.8763(4) -0.0477(4) 0.0286(14) Uani 1 1 d . .

loop_
_atom_site_aniso_label
_atom_site_aniso_U_11
_atom_site_aniso_U_22
_atom_site_aniso_U_33
_atom_site_aniso_U_23
_atom_site_aniso_U_13
_atom_site_aniso_U_12
C1 0.024(4) 0.049(5) 0.043(5) 0.012(4) 0.006(4) 0.012(3)
C2 0.027(4) 0.037(4) 0.022(4) 0.004(3) 0.003(3) 0.008(3)
C3 0.025(4) 0.026(4) 0.026(4) 0.002(3) 0.003(3) 0.001(3)
C4 0.034(4) 0.052(5) 0.032(4) 0.000(4) 0.010(4) 0.011(4)
C5 0.041(5) 0.054(5) 0.032(4) -0.007(4) -0.001(4) 0.006(4)
C6 0.032(4) 0.041(5) 0.040(5) -0.006(4) 0.013(4) 0.001(3)
C7 0.030(4) 0.043(5) 0.027(4) -0.012(4) 0.009(3) -0.005(3)
C8 0.031(4) 0.028(4) 0.029(4) -0.001(3) 0.000(4) 0.001(3)
C9 0.033(4) 0.041(5) 0.034(4) -0.004(4) 0.000(4) 0.009(3)
C10 0.042(5) 0.062(6) 0.027(4) -0.012(4) 0.006(4) 0.004(4)
C11 0.033(5) 0.047(5) 0.038(5) 0.001(4) 0.003(4) 0.010(4)
C12 0.038(5) 0.040(4) 0.025(4) -0.010(4) 0.000(4) 0.011(4)
C13 0.018(3) 0.030(4) 0.029(4) -0.004(3) 0.006(3) -0.001(3)
C14 0.023(4) 0.059(5) 0.029(4) -0.015(4) -0.001(3) -0.002(4)
C15 0.034(5) 0.052(5) 0.034(4) -0.019(4) 0.008(4) -0.001(4)
C16 0.031(4) 0.026(4) 0.027(4) 0.000(3) 0.014(3) 0.001(3)
C17 0.025(4) 0.026(4) 0.034(4) 0.002(3) 0.010(3) -0.001(3)
C18 0.031(4) 0.022(3) 0.025(4) 0.004(3) 0.013(3) 0.002(3)
C19 0.041(5) 0.082(7) 0.057(6) 0.002(6) -0.030(5) 0.013(5)
C20 0.069(7) 0.078(7) 0.026(4) -0.016(5) 0.022(5) -0.005(5)
C21 0.023(4) 0.079(7) 0.063(6) -0.014(6) 0.010(4) 0.016(4)
Cu1 0.0375(6) 0.0499(6) 0.0463(6) 0.0037(5) 0.0075(5) -0.0007(5)
Cu2 0.0400(6) 0.0501(6) 0.0568(7) -0.0003(6) -0.0028(6) 0.0019(5)
Cu3 0.0376(6) 0.0423(6) 0.0410(6) 0.0000(5) 0.0023(5) 0.0000(4)
Cu4 0.0525(7) 0.0530(7) 0.0372(6) -0.0051(5) 0.0069(5) 0.0089(5)
Cu5 0.0435(6) 0.0550(7) 0.0385(6) 0.0015(5) 0.0153(5) 0.0046(5)
I1 0.0440(3) 0.0432(3) 0.0642(4) 0.0047(3) 0.0146(3) 0.0028(2)
I2 0.0385(3) 0.0602(4) 0.0307(3) 0.0132(3) 0.0102(2) 0.0066(3)
I3 0.0349(3) 0.0353(3) 0.0363(3) 0.0018(2) 0.0012(2) -0.0065(2)
I4 0.0283(3) 0.0333(3) 0.0370(3) -0.0014(2) 0.0000(2) -0.0021(2)
I5 0.0339(3) 0.0508(3) 0.0281(3) 0.0037(3) 0.0052(2) -0.0025(2)
I6 0.0334(3) 0.0385(3) 0.0380(3) -0.0040(2) 0.0098(2) 0.0071(2)
I7 0.0316(3) 0.0457(3) 0.0409(3) 0.0073(3) 0.0068(3) 0.0069(2)
I8 0.0367(3) 0.0448(3) 0.0306(3) 0.0052(2) 0.0065(2) 0.0113(2)
N1 0.030(4) 0.036(4) 0.038(4) 0.005(3) -0.002(3) 0.000(3)
N2 0.041(4) 0.040(4) 0.030(3) -0.005(3) 0.013(3) -0.004(3)
N3 0.020(3) 0.040(4) 0.042(4) -0.009(3) 0.007(3) 0.002(3)
N4 0.022(3) 0.036(3) 0.029(3) 0.003(3) 0.005(3) 0.000(3)
N5 0.028(3) 0.032(3) 0.030(3) -0.006(3) 0.006(3) 0.001(3)
N6 0.027(3) 0.032(3) 0.026(3) 0.004(3) 0.003(3) 0.007(3)

loop_
_atom_type_symbol
_atom_type_description
_atom_type_scat_dispersion_real
_atom_type_scat_dispersion_imag
_atom_type_scat_source
C C 0.0033 0.0016 'International Tables Vol C Tables 4.2.6.8 and 6.1.1.4'
H H 0.0000 0.0000 'International Tables Vol C Tables 4.2.6.8 and 6.1.1.4'
N N 0.0061 0.0033 'International Tables Vol C Tables 4.2.6.8 and 6.1.1.4'
Cu Cu 0.3201 1.2651 'International Tables Vol C Tables 4.2.6.8 and 6.1.1.4'
I I -0.4742 1.8119 'International Tables Vol C Tables 4.2.6.8 and 6.1.1.4'

loop_
_geom_angle_atom_site_label_1
_geom_angle_atom_site_label_2
_geom_angle_atom_site_label_3
_geom_angle
_geom_angle_site_symmetry_1
_geom_angle_site_symmetry_3
N1 C1 C2 120.1(7) . .
C1 C2 C3 119.0(7) . .
C4 C3 C2 118.3(7) . .
C4 C3 C16 119.8(6) . .
C2 C3 C16 121.9(7) . .
C5 C4 C3 120.3(7) . .
N1 C5 C4 120.2(8) . .
N2 C6 C7 120.5(7) . .
C6 C7 C8 120.0(8) . .
C9 C8 C7 117.6(7) . .
C9 C8 C17 120.5(7) . .
C7 C8 C17 121.9(7) . .
C8 C9 C10 121.5(8) . .
N2 C10 C9 118.6(8) . .
N3 C11 C12 120.1(8) . .
C13 C12 C11 120.5(7) . .
C12 C13 C14 119.0(7) . .
C12 C13 C18 122.1(7) . .
C14 C13 C18 119.0(7) . .
C15 C14 C13 117.8(7) . .
N3 C15 C14 122.3(7) . .
N6 C16 N4 125.9(7) . .
N6 C16 C3 115.9(6) . .
N4 C16 C3 118.2(6) . .
N5 C17 N4 125.8(7) . .
N5 C17 C8 117.6(7) . .
N4 C17 C8 116.6(6) . .
N5 C18 N6 124.6(6) . .
N5 C18 C13 117.8(7) . .
N6 C18 C13 117.6(6) . .
I5 Cu1 I1 115.89(5) 3_665 .
I5 Cu1 I2 128.20(5) 3_665 .
I1 Cu1 I2 115.88(4) . .
I5 Cu1 Cu5 158.04(6) 3_665 2_545
I1 Cu1 Cu5 59.73(4) . 2_545
I2 Cu1 Cu5 61.52(4) . 2_545
I3 Cu2 I4 114.07(5) . 3_665
I3 Cu2 I4 116.82(4) . .
I4 Cu2 I4 110.94(4) 3_665 .
I3 Cu2 Cu3 58.71(3) . .
I4 Cu2 Cu3 133.05(6) 3_665 .
I4 Cu2 Cu3 58.27(3) . .
I3 Cu2 I2 101.14(4) . .
I4 Cu2 I2 108.00(4) 3_665 .
I4 Cu2 I2 104.54(4) . .
Cu3 Cu2 I2 118.95(5) . .
I3 Cu2 Cu2 139.29(7) . 3_665
I4 Cu2 Cu2 56.41(4) 3_665 3_665
I4 Cu2 Cu2 54.52(4) . 3_665
Cu3 Cu2 Cu2 97.24(6) . 3_665
I2 Cu2 Cu2 119.56(6) . 3_665
I3 Cu3 I4 118.31(4) . .
I3 Cu3 I6 109.35(4) . .
I4 Cu3 I6 107.20(4) . .
I3 Cu3 I5 104.65(4) . .
I4 Cu3 I5 109.97(4) . .
I6 Cu3 I5 106.85(4) . .
I3 Cu3 Cu2 58.46(3) . .
I4 Cu3 Cu2 60.01(3) . .
I6 Cu3 Cu2 131.68(5) . .
I5 Cu3 Cu2 121.42(5) . .
I6 Cu4 I7 125.61(5) . .
I6 Cu4 Cu5 150.14(6) . .
I7 Cu4 Cu5 62.24(4) . .
I6 Cu4 I8 120.31(5) . .
I7 Cu4 I8 114.08(4) . .
Cu5 Cu4 I8 61.44(4) . .
Cu4 Cu5 I1 95.60(5) . 2
Cu4 Cu5 I8 59.85(4) . .
I1 Cu5 I8 108.46(4) 2 .
Cu4 Cu5 I7 58.50(4) . .
I1 Cu5 I7 107.95(4) 2 .
I8 Cu5 I7 109.62(4) . .
Cu4 Cu5 I2 155.14(6) . 2
I1 Cu5 I2 108.12(4) 2 2
I8 Cu5 I2 104.18(4) . 2
I7 Cu5 I2 118.16(5) . 2
Cu4 Cu5 Cu1 140.11(6) . 2
I1 Cu5 Cu1 56.63(3) 2 2
I8 Cu5 Cu1 99.32(4) . 2
I7 Cu5 Cu1 150.71(5) . 2
I2 Cu5 Cu1 56.07(3) 2 2
Cu1 I1 Cu5 63.64(4) . 2_545
Cu1 I2 Cu5 62.41(4) . 2_545
Cu1 I2 Cu2 103.78(4) . .
Cu5 I2 Cu2 152.93(4) 2_545 .
Cu2 I3 Cu3 62.83(4) . .
Cu2 I4 Cu3 110.05(4) 3_665 .
Cu2 I4 Cu2 69.07(4) 3_665 .
Cu3 I4 Cu2 61.72(4) . .
Cu1 I5 Cu3 105.20(4) 3_665 .
Cu4 I6 Cu3 120.40(4) . .
Cu4 I7 Cu5 59.26(4) . .
Cu4 I8 Cu5 58.71(3) . .
C1 N1 C5 122.1(7) . .
C1 N1 C19 120.6(7) . .
C5 N1 C19 117.2(7) . .
C6 N2 C10 121.7(7) . .
C6 N2 C20 121.1(7) . .
C10 N2 C20 117.1(7) . .
C15 N3 C11 120.2(7) . .
C15 N3 C21 122.1(7) . .
C11 N3 C21 117.6(7) . .
C16 N4 C17 113.7(6) . .
C17 N5 C18 115.3(7) . .
C16 N6 C18 114.8(6) . .

loop_
_geom_bond_atom_site_label_1
_geom_bond_atom_site_label_2
_geom_bond_distance
_geom_bond_site_symmetry_2
C1 N1 1.311(11) .
C1 C2 1.376(11) .
C2 C3 1.400(10) .
C3 C4 1.372(11) .
C3 C16 1.489(10) .
C4 C5 1.344(12) .
C5 N1 1.342(10) .
C6 N2 1.313(10) .
C6 C7 1.366(11) .
C7 C8 1.385(10) .
C8 C9 1.364(11) .
C8 C17 1.478(10) .
C9 C10 1.364(11) .
C10 N2 1.355(10) .
C11 N3 1.335(11) .
C11 C12 1.365(11) .
C12 C13 1.362(10) .
C13 C14 1.388(10) .
C13 C18 1.479(9) .
C14 C15 1.370(11) .
C15 N3 1.322(10) .
C16 N6 1.320(9) .
C16 N4 1.336(9) .
C17 N5 1.315(9) .
C17 N4 1.336(9) .
C18 N5 1.329(9) .
C18 N6 1.336(9) .
C19 N1 1.505(10) .
C20 N2 1.479(10) .
C21 N3 1.470(9) .
Cu1 I5 2.5029(12) 3_665
Cu1 I1 2.5259(12) .
Cu1 I2 2.5373(12) .
Cu1 Cu5 2.7101(15) 2_545
Cu2 I3 2.6057(12) .
Cu2 I4 2.6154(12) 3_665
Cu2 I4 2.6754(12) .
Cu2 Cu3 2.7201(16) .
Cu2 I2 2.7820(14) .
Cu2 Cu2 3.000(2) 3_665
Cu3 I3 2.6127(11) .
Cu3 I4 2.6272(12) .
Cu3 I6 2.6590(11) .
Cu3 I5 2.6706(12) .
Cu4 I6 2.5065(12) .
Cu4 I7 2.5718(13) .
Cu4 Cu5 2.5923(15) .
Cu4 I8 2.6230(12) .
Cu5 I1 2.6122(12) 2
Cu5 I8 2.6644(12) .
Cu5 I7 2.6691(12) .
Cu5 I2 2.6878(12) 2
